data_7116059
loop_
_publ_author_name
'Laura H. Davies'
'Benjamin B. Kasten'
'Paul D. Benny'
'Rory L. Arrowsmith'
'Haobo Ge'Sofia I. Pascu'
'Stan W. Botchway'
'William Clegg'
'Ross W. Harrington'
'Lee J. Higham'

_publ_section_title
;
 Re and ^99m^Tc complexes of BodP3 - multi-modality imaging probes
;
_journal_name_full Chem.Commun.
_journal_page_first 15503
_journal_paper_doi 10.1039/C4cc06367H
_journal_volume 50
_journal_year 2014
_chemical_formula_moiety 'C55 H60 B Cl N2 O2 P3 Re'
_chemical_formula_sum 'C55 H60 B Cl N2 O2 P3 Re'
_chemical_formula_weight 1106.42
_chemical_name_systematic
;
?
;
_space_group_IT_number 4
_symmetry_cell_setting monoclinic
_symmetry_space_group_name_Hall 'P 2yb'
_symmetry_space_group_name_H-M 'P 1 21 1'
_atom_sites_solution_hydrogens geom
_atom_sites_solution_primary direct
_atom_sites_solution_secondary difmap
_audit_creation_method SHELXL-97
_cell_angle_alpha 90.00
_cell_angle_beta 91.786(4)
_cell_angle_gamma 90.00
_cell_formula_units_Z 2
_cell_length_a 8.1749(4)
_cell_length_b 10.0931(4)
_cell_length_c 33.0892(12)
_cell_measurement_reflns_used 6612
_cell_measurement_temperature 150(2)
_cell_measurement_theta_max 28.52
_cell_measurement_theta_min 2.73
_cell_volume 2728.9(2)
_computing_cell_refinement
;
CrysAlisPro, Agilent Technologies,
Version 1.171.34.49 (release 20-01-2011 CrysAlis171 .NET)
(compiled Jan 20 2011,15:58:25)
;
_computing_data_collection
;
CrysAlisPro, Agilent Technologies,
Version 1.171.34.49 (release 20-01-2011 CrysAlis171 .NET)
(compiled Jan 20 2011,15:58:25)
;
_computing_data_reduction
;
CrysAlisPro, Agilent Technologies,
Version 1.171.34.49 (release 20-01-2011 CrysAlis171 .NET)
(compiled Jan 20 2011,15:58:25)
;
_computing_molecular_graphics 'Bruker SHELXTL'
_computing_publication_material 'Bruker SHELXTL and local programs'
_computing_structure_refinement 'Bruker SHELXTL'
_computing_structure_solution 'Bruker SHELXTL'
_diffrn_ambient_temperature 150(2)
_diffrn_detector_area_resol_mean 10.3968
_diffrn_measured_fraction_theta_full 0.984
_diffrn_measured_fraction_theta_max 0.845
_diffrn_measurement_device_type 'Oxford Diffraction Gemini A Ultra diffractometer'
_diffrn_measurement_method '\w scans'
_diffrn_radiation_monochromator none
_diffrn_radiation_source 'sealed tube with Enhance optics'
_diffrn_radiation_type MoK\a
_diffrn_radiation_wavelength 0.71073
_diffrn_reflns_av_R_equivalents 0.0381
_diffrn_reflns_av_sigmaI/netI 0.0621
_diffrn_reflns_limit_h_max 10
_diffrn_reflns_limit_h_min -10
_diffrn_reflns_limit_k_max 13
_diffrn_reflns_limit_k_min -13
_diffrn_reflns_limit_l_max 31
_diffrn_reflns_limit_l_min -43
_diffrn_reflns_number 17360
_diffrn_reflns_theta_full 26.00
_diffrn_reflns_theta_max 28.61
_diffrn_reflns_theta_min 2.74
_exptl_absorpt_coefficient_mu 2.403
_exptl_absorpt_correction_T_max 0.795
_exptl_absorpt_correction_T_min 0.432
_exptl_absorpt_correction_type multi-scan
_exptl_absorpt_process_details
;
CrysAlisPro, Agilent Technologies,
Version 1.171.34.49 (release 20-01-2011 CrysAlis171 .NET)
(compiled Jan 20 2011,15:58:25)
Empirical absorption correction using spherical harmonics,
implemented in SCALE3 ABSPACK scaling algorithm.
;
_exptl_crystal_colour red
_exptl_crystal_density_diffrn 1.347
_exptl_crystal_density_method 'not measured'
_exptl_crystal_description slab
_exptl_crystal_F_000 1124
_exptl_crystal_size_max 0.42
_exptl_crystal_size_mid 0.20
_exptl_crystal_size_min 0.10
_platon_squeeze_details
;
;
_refine_diff_density_max 1.495
_refine_diff_density_min -1.194
_refine_diff_density_rms 0.101
_refine_ls_abs_structure_details 'Flack H D (1983), Acta Cryst. A39, 876-881'
_refine_ls_abs_structure_Flack -0.014(5)
_refine_ls_extinction_coef 0.00021(18)
_refine_ls_extinction_expression Fc^*^=kFc[1+0.001xFc^2^\l^3^/sin(2\q)]^-1/4^
_refine_ls_extinction_method SHELXL
_refine_ls_goodness_of_fit_ref 1.013
_refine_ls_hydrogen_treatment constr
_refine_ls_matrix_type full
_refine_ls_number_parameters 597
_refine_ls_number_reflns 10027
_refine_ls_number_restraints 23
_refine_ls_restrained_S_all 1.012
_refine_ls_R_factor_all 0.0392
_refine_ls_R_factor_gt 0.0348
_refine_ls_shift/su_max 0.001
_refine_ls_shift/su_mean 0.000
_refine_ls_structure_factor_coef Fsqd
_refine_ls_weighting_details 'calc w=1/[\s^2^(Fo^2^)+(0.0321P)^2^+0.0000P] where P=(Fo^2^+2Fc^2^)/3'
_refine_ls_weighting_scheme calc
_refine_ls_wR_factor_gt 0.0732
_refine_ls_wR_factor_ref 0.0749
_reflns_number_gt 9293
_reflns_number_total 10027
_reflns_threshold_expression I>2\s(I)
_cod_data_source_file c4cc06367h2.cif
_cod_data_source_block ljh84_6b
_cod_original_sg_symbol_H-M 'P 21'
_cod_database_code 7116059
_computing_special_details
;
TITL ljh84 in P2(1)
CELL 0.71073 8.1749 10.0931 33.0892 90.000 91.786 90.000
ZERR 2.00 0.0004 0.0004 0.0012 0.000 0.004 0.000
LATT -1
SYMM -X, 0.5+Y, -Z
SFAC C H B N O P CL RE
UNIT 110 120 2 4 4 6 2 2

REM red slab
SIZE 0.42 0.20 0.10
TEMP -123

L.S. 12
ACTA 52
BOND $H
FMAP 2
PLAN 10

SADI C15 C16 C15A C16
SADI C8 C15 C8 C15A
SIMU C15 C15A C16
DELU C15 C15A C16

WGHT 0.032100
EXTI 0.000214
FVAR 3.12427 0.90020
RE 8 0.538804 0.689279 0.370363 11.00000 0.01722 0.01801 =
0.01747 0.00051 0.00076 -0.00151
P1 6 0.640562 0.910333 0.377038 11.00000 0.02019 0.01995 =
0.02026 -0.00157 0.00248 -0.00133
P2 6 0.331401 0.805793 0.331289 11.00000 0.01974 0.02147 =
0.01668 0.00164 0.00091 0.00090
P3 6 0.331691 0.522608 0.366160 11.00000 0.02081 0.02009 =
0.01923 0.00140 0.00082 -0.00215
CL 7 0.377011 0.760650 0.430265 11.00000 0.03094 0.03234 =
0.02069 -0.00005 0.00384 -0.00281
N1 4 0.314373 0.773961 0.079724 11.00000 0.04224 0.06992 =
0.02345 0.00055 0.00227 -0.00019
N2 4 0.045972 0.667337 0.096048 11.00000 0.04132 0.05216 =
0.03180 -0.01222 -0.00169 -0.00320
B 3 0.165125 0.696802 0.060013 11.00000 0.05061 0.08228 =
0.02590 -0.01620 0.00154 0.01510
C1 1 0.442697 0.824401 0.061119 11.00000 0.05669 0.07617 =
0.02996 0.00834 0.01034 0.00454
O1 5 0.749252 0.589669 0.302932 11.00000 0.02976 0.03646 =
0.03475 -0.00797 0.00776 -0.00186
C2 1 0.556263 0.880473 0.088991 11.00000 0.04990 0.06879 =
0.03296 0.00451 0.01215 -0.00313
O2 5 0.790176 0.547217 0.426518 11.00000 0.02597 0.04832 =
0.05360 0.01934 -0.01181 0.00020
C3 1 0.494944 0.857635 0.126937 11.00000 0.04637 0.05715 =
0.03606 0.00523 -0.00164 0.00009
C4 1 0.344531 0.792778 0.121252 11.00000 0.04553 0.06023 =
0.01963 0.00693 0.00142 0.00366
C5 1 0.227655 0.751565 0.149003 11.00000 0.04272 0.04757 =
0.01942 0.00051 -0.00052 0.00618
C6 1 0.081787 0.692692 0.137030 11.00000 0.04443 0.04657 =
0.02447 -0.00257 0.00012 0.00421
C7 1 -0.052354 0.647458 0.160181 11.00000 0.03635 0.05265 =
0.03793 -0.00982 0.00527 0.00638
C8 1 -0.165513 0.597139 0.132838 11.00000 0.04268 0.06545 =
0.04877 -0.01069 0.01124 0.00188
C9 1 -0.103421 0.609553 0.094468 11.00000 0.04556 0.08197 =
0.04877 -0.02295 -0.00699 -0.00370
C10 1 0.458040 0.827965 0.015585 11.00000 0.07960 0.12331 =
0.03221 0.00047 0.01566 -0.00859
AFIX 33
H10A 2 0.364542 0.782036 0.002706 11.00000 -1.50000
H10B 2 0.559710 0.783919 0.008222 11.00000 -1.50000
H10C 2 0.459785 0.920244 0.006395 11.00000 -1.50000
AFIX 0
C11 1 0.675794 1.101433 0.075171 11.00000 0.11329 0.08693 =
0.10431 0.01994 0.02375 -0.03238
AFIX 33
H11A 2 0.774559 1.145433 0.065821 11.00000 -1.50000
H11B 2 0.648735 1.136114 0.101807 11.00000 -1.50000
H11C 2 0.584613 1.118379 0.055936 11.00000 -1.50000
AFIX 0
C12 1 0.706346 0.951403 0.078230 11.00000 0.06929 0.09567 =
0.05639 0.01271 0.01399 -0.02459
AFIX 23
H12A 2 0.744321 0.917991 0.052001 11.00000 -1.20000
H12B 2 0.793492 0.933982 0.098996 11.00000 -1.20000
AFIX 0
C13 1 0.580517 0.903825 0.165666 11.00000 0.05778 0.06807 =
0.04091 -0.00098 0.00373 -0.01663
AFIX 33
H13A 2 0.685924 0.943875 0.159376 11.00000 -1.50000
H13B 2 0.598812 0.827962 0.183731 11.00000 -1.50000
H13C 2 0.512196 0.969532 0.178954 11.00000 -1.50000
AFIX 0
C14 1 -0.072017 0.651359 0.204817 11.00000 0.04433 0.05909 =
0.04057 0.00173 0.01112 -0.00319
AFIX 33
H14A 2 -0.177179 0.611552 0.211448 11.00000 -1.50000
H14B 2 -0.068907 0.743543 0.214110 11.00000 -1.50000
H14C 2 0.017113 0.601547 0.218226 11.00000 -1.50000
AFIX 0
PART 1
C15 1 -0.318005 0.393370 0.156633 21.00000 0.10749 0.09118 =
0.19322 -0.03846 0.08089 -0.04406
AFIX 33
H15A 2 -0.427259 0.362206 0.163469 21.00000 -1.50000
H15B 2 -0.244746 0.387814 0.180585 21.00000 -1.50000
H15C 2 -0.275221 0.337927 0.135064 21.00000 -1.50000
AFIX 0
PART 2
C15A 1 -0.322130 0.439600 0.177530 -21.00000 0.11536 0.09956 =
0.12736 -0.00024 0.03257 -0.00361
AFIX 33
H15D 2 -0.432804 0.407776 0.182680 -21.00000 -1.50000
H15E 2 -0.277597 0.485007 0.201630 -21.00000 -1.50000
H15F 2 -0.251906 0.364240 0.171138 -21.00000 -1.50000
AFIX 0
PART 0
C16 1 -0.328375 0.534136 0.142551 11.00000 0.05229 0.10065 =
0.07291 -0.03047 0.01147 -0.02541
PART 1
AFIX 23
H16A 2 -0.380019 0.587583 0.163758 21.00000 -1.20000
H16B 2 -0.400971 0.537896 0.118066 21.00000 -1.20000
AFIX 23
PART 2
H16C 2 -0.407316 0.605457 0.148415 -21.00000 -1.20000
H16D 2 -0.370545 0.486253 0.118281 -21.00000 -1.20000
AFIX 0
PART 0
C17 1 -0.186487 0.562974 0.055318 11.00000 0.06593 0.12976 =
0.05446 -0.02625 -0.00621 -0.02647
AFIX 33
H17A 2 -0.293721 0.525228 0.061080 11.00000 -1.50000
H17B 2 -0.118634 0.495359 0.042761 11.00000 -1.50000
H17C 2 -0.200718 0.638273 0.036843 11.00000 -1.50000
AFIX 0
C18 1 0.263863 0.770858 0.192855 11.00000 0.03470 0.04258 =
0.02167 0.00276 0.00345 0.00203
C19 1 0.213511 0.884543 0.212794 11.00000 0.05469 0.04724 =
0.02468 0.00378 -0.00428 0.01693
AFIX 43
H19 2 0.161904 0.954097 0.197844 11.00000 -1.20000
AFIX 0
C20 1 0.237700 0.897049 0.253788 11.00000 0.04583 0.03047 =
0.02443 0.00158 -0.00054 0.01452
AFIX 43
H20 2 0.197831 0.973251 0.267159 11.00000 -1.20000
AFIX 0
C21 1 0.320266 0.799062 0.276109 11.00000 0.02523 0.02713 =
0.01649 0.00286 0.00057 -0.00494
C22 1 0.376700 0.686663 0.256031 11.00000 0.02470 0.02566 =
0.02142 0.00648 0.00322 0.00042
AFIX 43
H22 2 0.434883 0.619514 0.270562 11.00000 -1.20000
AFIX 0
C23 1 0.346868 0.674378 0.214807 11.00000 0.03054 0.02982 =
0.02393 -0.00107 0.00567 -0.00269
AFIX 43
H23 2 0.384427 0.597673 0.201282 11.00000 -1.20000
AFIX 0
C24 1 0.669213 0.628903 0.327375 11.00000 0.02004 0.01574 =
0.03281 -0.00234 -0.00683 -0.00370
C25 1 0.696519 0.601114 0.406358 11.00000 0.02151 0.01837 =
0.03140 -0.00161 0.00225 -0.00395
C26 1 0.327456 0.422389 0.320539 11.00000 0.02767 0.02014 =
0.02065 0.00311 0.00618 -0.00439
C27 1 0.200848 0.426516 0.291184 11.00000 0.03356 0.02540 =
0.03196 0.00283 0.00315 -0.01045
AFIX 43
H27 2 0.107205 0.479884 0.295419 11.00000 -1.20000
AFIX 0
C28 1 0.211110 0.353203 0.255929 11.00000 0.05853 0.04303 =
0.02679 0.00005 -0.00852 -0.02166
AFIX 43
H28 2 0.124884 0.357722 0.236055 11.00000 -1.20000
AFIX 0
C29 1 0.344319 0.274162 0.249381 11.00000 0.08042 0.03546 =
0.02781 -0.00311 0.00618 -0.01758
AFIX 43
H29 2 0.349623 0.223700 0.225221 11.00000 -1.20000
AFIX 0
C30 1 0.468855 0.268322 0.277632 11.00000 0.06967 0.02585 =
0.04249 -0.00259 0.02391 -0.00532
AFIX 43
H30 2 0.560652 0.212775 0.273505 11.00000 -1.20000
AFIX 0
C31 1 0.460476 0.345573 0.313157 11.00000 0.04247 0.02347 =
0.02862 0.00000 0.00555 -0.01097
AFIX 43
H31 2 0.549484 0.343926 0.332307 11.00000 -1.20000
AFIX 0
C32 1 0.306105 0.399151 0.404994 11.00000 0.02137 0.01851 =
0.01521 -0.00062 0.00460 0.00295
C33 1 0.188092 0.299836 0.399873 11.00000 0.03582 0.03537 =
0.02583 0.00546 -0.00118 -0.01144
AFIX 43
H33 2 0.121571 0.297202 0.375828 11.00000 -1.20000
AFIX 0
C34 1 0.167190 0.204007 0.429998 11.00000 0.03692 0.03508 =
0.03051 0.00512 0.00827 -0.01531
AFIX 43
H34 2 0.086714 0.136702 0.426569 11.00000 -1.20000
AFIX 0
C35 1 0.264747 0.208923 0.464509 11.00000 0.03568 0.02432 =
0.02767 0.00797 0.01053 0.00559
AFIX 43
H35 2 0.251015 0.144329 0.485009 11.00000 -1.20000
AFIX 0
C36 1 0.380824 0.304645 0.469908 11.00000 0.03001 0.03130 =
0.02224 0.00356 -0.00111 0.00401
AFIX 43
H36 2 0.447190 0.306358 0.493987 11.00000 -1.20000
AFIX 0
C37 1 0.401947 0.398982 0.440434 11.00000 0.02800 0.02367 =
0.02707 0.00369 0.00351 -0.00346
AFIX 43
H37 2 0.483530 0.465140 0.444407 11.00000 -1.20000
AFIX 0
C38 1 0.752867 0.987253 0.335718 11.00000 0.02089 0.02745 =
0.02575 0.00578 -0.00170 -0.00447
C39 1 0.740964 0.934271 0.296958 11.00000 0.02967 0.02644 =
0.02431 0.00360 0.00471 -0.00551
AFIX 43
H39 2 0.684936 0.852875 0.292472 11.00000 -1.20000
AFIX 0
C40 1 0.810121 0.999218 0.264863 11.00000 0.03663 0.03250 =
0.02789 0.00317 0.00664 -0.00207
AFIX 43
H40 2 0.799364 0.963072 0.238404 11.00000 -1.20000
AFIX 0
C41 1 0.893588 1.114751 0.270986 11.00000 0.04319 0.06184 =
0.03413 0.02268 0.00131 -0.01758
AFIX 43
H41 2 0.941616 1.158725 0.248912 11.00000 -1.20000
AFIX 0
C42 1 0.908028 1.167667 0.309494 11.00000 0.06543 0.05974 =
0.03869 0.01441 -0.01265 -0.04425
AFIX 43
H42 2 0.966642 1.247917 0.313894 11.00000 -1.20000
AFIX 0
C43 1 0.837109 1.103840 0.341738 11.00000 0.04633 0.03725 =
0.02757 0.00278 -0.00911 -0.01666
AFIX 43
H43 2 0.846849 1.140922 0.368091 11.00000 -1.20000
AFIX 0
C44 1 0.754607 0.957583 0.423083 11.00000 0.02405 0.02008 =
0.01812 0.00057 0.00228 -0.00513
C45 1 0.707586 1.061686 0.447197 11.00000 0.02501 0.03282 =
0.03729 -0.01296 0.00534 -0.00581
AFIX 43
H45 2 0.617820 1.116065 0.438903 11.00000 -1.20000
AFIX 0
C46 1 0.791249 1.087013 0.483530 11.00000 0.03721 0.04619 =
0.03307 -0.01239 0.00610 -0.01280
AFIX 43
H46 2 0.756255 1.156748 0.500498 11.00000 -1.20000
AFIX 0
C47 1 0.924946 1.011212 0.495032 11.00000 0.03197 0.04512 =
0.01995 -0.00220 -0.00174 -0.01752
AFIX 43
H47 2 0.982677 1.028777 0.519815 11.00000 -1.20000
AFIX 0
C48 1 0.974268 0.909974 0.470405 11.00000 0.02936 0.03459 =
0.02963 0.00862 -0.00392 -0.00695
AFIX 43
H48 2 1.067458 0.858383 0.477985 11.00000 -1.20000
AFIX 0
C49 1 0.889310 0.883227 0.434917 11.00000 0.01945 0.02270 =
0.02459 -0.00108 0.00569 -0.00551
AFIX 43
H49 2 0.923773 0.812485 0.418264 11.00000 -1.20000
AFIX 0
C50 1 0.458312 1.018932 0.377066 11.00000 0.02468 0.01805 =
0.02981 -0.00267 -0.00071 0.00024
AFIX 23
H50A 2 0.401249 1.008009 0.402808 11.00000 -1.20000
H50B 2 0.492702 1.112646 0.374897 11.00000 -1.20000
AFIX 0
C51 1 0.341742 0.984094 0.341598 11.00000 0.03683 0.02132 =
0.03042 -0.00234 -0.00545 0.00813
AFIX 23
H51A 2 0.377991 1.030467 0.317079 11.00000 -1.20000
H51B 2 0.230765 1.016594 0.347518 11.00000 -1.20000
AFIX 0
C52 1 0.127568 0.744055 0.345010 11.00000 0.02414 0.04157 =
0.03379 0.00864 0.00311 0.00020
AFIX 23
H52A 2 0.076850 0.809252 0.363135 11.00000 -1.20000
H52B 2 0.057309 0.737573 0.320174 11.00000 -1.20000
AFIX 0
C53 1 0.132032 0.609177 0.365932 11.00000 0.01614 0.04192 =
0.02662 -0.00143 0.00737 -0.00764
AFIX 23
H53A 2 0.049021 0.551352 0.352492 11.00000 -1.20000
H53B 2 0.099792 0.621363 0.394284 11.00000 -1.20000
AFIX 0
C54 1 0.072881 0.790333 0.026226 11.00000 0.07361 0.12545 =
0.03138 0.00444 -0.00853 0.00802
AFIX 33
H54A 2 0.033692 0.871194 0.039159 11.00000 -1.50000
H54B 2 -0.020212 0.742196 0.013972 11.00000 -1.50000
H54C 2 0.149708 0.813841 0.005234 11.00000 -1.50000
AFIX 0
C55 1 0.232037 0.558216 0.042778 11.00000 0.07003 0.08430 =
0.04949 -0.01832 0.01579 -0.00756
AFIX 33
H55A 2 0.276116 0.504402 0.065236 11.00000 -1.50000
H55B 2 0.318585 0.575560 0.023634 11.00000 -1.50000
H55C 2 0.142076 0.510465 0.028989 11.00000 -1.50000

HKLF 4

REM ljh84 in P2(1)
REM R1 = 0.0348 for 9293 Fo > 4sig(Fo) and 0.0392 for all 10027 data
REM 597 parameters refined using 23 restraints

END

;

loop_
_symmetry_equiv_pos_as_xyz
'x, y, z'
'-x, y+1/2, -z'

loop_
_atom_site_label
_atom_site_type_symbol
_atom_site_fract_x
_atom_site_fract_y
_atom_site_fract_z
_atom_site_U_iso_or_equiv
_atom_site_adp_type
_atom_site_occupancy
_atom_site_symmetry_multiplicity
_atom_site_calc_flag
_atom_site_refinement_flags
_atom_site_disorder_assembly
_atom_site_disorder_group
Re Re 0.538804(18) 0.68928(2) 0.370363(5) 0.01756(6) Uani 1 1 d . . .
P1 P 0.64056(15) 0.91033(14) 0.37704(4) 0.0201(3) Uani 1 1 d . . .
P2 P 0.33140(15) 0.80579(14) 0.33129(4) 0.0193(3) Uani 1 1 d . . .
P3 P 0.33169(15) 0.52261(14) 0.36616(4) 0.0200(3) Uani 1 1 d . . .
Cl Cl 0.37701(16) 0.76065(14) 0.43027(4) 0.0279(3) Uani 1 1 d . . .
N1 N 0.3144(6) 0.7740(6) 0.07972(15) 0.0452(14) Uani 1 1 d . . .
N2 N 0.0460(6) 0.6673(7) 0.09605(13) 0.0418(17) Uani 1 1 d . . .
B B 0.1651(8) 0.6968(16) 0.06001(19) 0.053(2) Uani 1 1 d . . .
C1 C 0.4427(9) 0.8244(9) 0.0611(2) 0.054(2) Uani 1 1 d . . .
O1 O 0.7493(4) 0.5897(4) 0.30293(12) 0.0335(9) Uani 1 1 d . . .
C2 C 0.5563(8) 0.8805(8) 0.0890(2) 0.0503(19) Uani 1 1 d . . .
O2 O 0.7902(5) 0.5472(5) 0.42652(13) 0.0429(11) Uani 1 1 d . . .
C3 C 0.4949(8) 0.8576(8) 0.1269(2) 0.0466(18) Uani 1 1 d . . .
C4 C 0.3445(8) 0.7928(8) 0.12125(17) 0.0418(16) Uani 1 1 d . . .
C5 C 0.2277(7) 0.7516(7) 0.14900(17) 0.0366(15) Uani 1 1 d . . .
C6 C 0.0818(6) 0.6927(11) 0.13703(14) 0.0385(12) Uani 1 1 d . . .
C7 C -0.0524(7) 0.6475(7) 0.16018(19) 0.0422(18) Uani 1 1 d . . .
C8 C -0.1655(8) 0.5971(8) 0.1328(2) 0.0521(19) Uani 1 1 d D A .
C9 C -0.1034(9) 0.6096(9) 0.0945(2) 0.059(2) Uani 1 1 d . . .
C10 C 0.4580(10) 0.8280(11) 0.0156(2) 0.078(3) Uani 1 1 d . . .
H10A H 0.3645 0.7820 0.0027 0.117 Uiso 1 1 calc R . .
H10B H 0.5597 0.7839 0.0082 0.117 Uiso 1 1 calc R . .
H10C H 0.4598 0.9202 0.0064 0.117 Uiso 1 1 calc R . .
C11 C 0.6758(13) 1.1014(11) 0.0752(3) 0.101(4) Uani 1 1 d . . .
H11A H 0.7746 1.1454 0.0658 0.152 Uiso 1 1 calc R . .
H11B H 0.6487 1.1361 0.1018 0.152 Uiso 1 1 calc R . .
H11C H 0.5846 1.1184 0.0559 0.152 Uiso 1 1 calc R . .
C12 C 0.7063(10) 0.9514(10) 0.0782(3) 0.074(3) Uani 1 1 d . . .
H12A H 0.7443 0.9180 0.0520 0.088 Uiso 1 1 calc R . .
H12B H 0.7935 0.9340 0.0990 0.088 Uiso 1 1 calc R . .
C13 C 0.5805(9) 0.9038(9) 0.1657(2) 0.056(2) Uani 1 1 d . . .
H13A H 0.6859 0.9439 0.1594 0.083 Uiso 1 1 calc R . .
H13B H 0.5988 0.8280 0.1837 0.083 Uiso 1 1 calc R . .
H13C H 0.5122 0.9695 0.1790 0.083 Uiso 1 1 calc R . .
C14 C -0.0720(7) 0.6514(7) 0.20482(19) 0.048(2) Uani 1 1 d . . .
H14A H -0.1772 0.6116 0.2114 0.072 Uiso 1 1 calc R . .
H14B H -0.0689 0.7435 0.2141 0.072 Uiso 1 1 calc R . .
H14C H 0.0171 0.6015 0.2182 0.072 Uiso 1 1 calc R . .
C15 C -0.3180(16) 0.3934(16) 0.1566(9) 0.129(7) Uani 0.90(5) 1 d PDU A 1
H15A H -0.4273 0.3622 0.1635 0.194 Uiso 0.90(5) 1 calc PR A 1
H15B H -0.2447 0.3878 0.1806 0.194 Uiso 0.90(5) 1 calc PR A 1
H15C H -0.2752 0.3379 0.1351 0.194 Uiso 0.90(5) 1 calc PR A 1
C15A C -0.322(8) 0.440(19) 0.178(5) 0.11(3) Uani 0.10(5) 1 d PDU A 2
H15D H -0.4328 0.4078 0.1827 0.170 Uiso 0.10(5) 1 calc PR A 2
H15E H -0.2776 0.4850 0.2016 0.170 Uiso 0.10(5) 1 calc PR A 2
H15F H -0.2519 0.3642 0.1711 0.170 Uiso 0.10(5) 1 calc PR A 2
C16 C -0.3284(9) 0.5341(10) 0.1426(3) 0.075(3) Uani 1 1 d DU . .
H16A H -0.3800 0.5876 0.1638 0.090 Uiso 0.90(5) 1 calc PR A 1
H16B H -0.4010 0.5379 0.1181 0.090 Uiso 0.90(5) 1 calc PR A 1
H16C H -0.4073 0.6055 0.1484 0.090 Uiso 0.10(5) 1 calc PR A 2
H16D H -0.3705 0.4863 0.1183 0.090 Uiso 0.10(5) 1 calc PR A 2
C17 C -0.1865(10) 0.5630(11) 0.0553(2) 0.084(3) Uani 1 1 d . . .
H17A H -0.2937 0.5252 0.0611 0.125 Uiso 1 1 calc R . .
H17B H -0.1186 0.4954 0.0428 0.125 Uiso 1 1 calc R . .
H17C H -0.2007 0.6383 0.0368 0.125 Uiso 1 1 calc R . .
C18 C 0.2639(7) 0.7709(7) 0.19285(17) 0.0329(14) Uani 1 1 d . . .
C19 C 0.2135(8) 0.8845(7) 0.21279(18) 0.0423(17) Uani 1 1 d . . .
H19 H 0.1619 0.9541 0.1978 0.051 Uiso 1 1 calc R . .
C20 C 0.2377(7) 0.8970(6) 0.25379(17) 0.0336(14) Uani 1 1 d . . .
H20 H 0.1978 0.9733 0.2672 0.040 Uiso 1 1 calc R . .
C21 C 0.3203(6) 0.7991(6) 0.27611(15) 0.0230(11) Uani 1 1 d . . .
C22 C 0.3767(5) 0.6867(9) 0.25603(12) 0.0239(9) Uani 1 1 d . . .
H22 H 0.4349 0.6195 0.2706 0.029 Uiso 1 1 calc R . .
C23 C 0.3469(6) 0.6744(9) 0.21481(14) 0.0280(14) Uani 1 1 d . . .
H23 H 0.3844 0.5977 0.2013 0.034 Uiso 1 1 calc R . .
C24 C 0.6692(6) 0.6289(5) 0.32737(17) 0.0230(12) Uani 1 1 d . . .
C25 C 0.6965(6) 0.6011(5) 0.40636(17) 0.0237(12) Uani 1 1 d . . .
C26 C 0.3275(6) 0.4224(6) 0.32054(16) 0.0227(12) Uani 1 1 d . . .
C27 C 0.2008(7) 0.4265(6) 0.29118(17) 0.0303(13) Uani 1 1 d . . .
H27 H 0.1072 0.4799 0.2954 0.036 Uiso 1 1 calc R . .
C28 C 0.2111(9) 0.3532(7) 0.25593(18) 0.0430(17) Uani 1 1 d . . .
H28 H 0.1249 0.3577 0.2361 0.052 Uiso 1 1 calc R . .
C29 C 0.3443(9) 0.2742(7) 0.24938(19) 0.0478(18) Uani 1 1 d . . .
H29 H 0.3496 0.2237 0.2252 0.057 Uiso 1 1 calc R . .
C30 C 0.4689(9) 0.2683(6) 0.2776(2) 0.0455(17) Uani 1 1 d . . .
H30 H 0.5607 0.2128 0.2735 0.055 Uiso 1 1 calc R . .
C31 C 0.4605(7) 0.3456(6) 0.31316(17) 0.0314(13) Uani 1 1 d . . .
H31 H 0.5495 0.3439 0.3323 0.038 Uiso 1 1 calc R . .
C32 C 0.3061(6) 0.3992(5) 0.40499(14) 0.0183(11) Uani 1 1 d . . .
C33 C 0.1881(7) 0.2998(6) 0.39987(17) 0.0324(14) Uani 1 1 d . . .
H33 H 0.1216 0.2972 0.3758 0.039 Uiso 1 1 calc R . .
C34 C 0.1672(6) 0.2040(10) 0.43000(15) 0.0340(15) Uani 1 1 d . . .
H34 H 0.0867 0.1367 0.4266 0.041 Uiso 1 1 calc R . .
C35 C 0.2647(6) 0.2089(8) 0.46451(16) 0.0290(15) Uani 1 1 d . . .
H35 H 0.2510 0.1443 0.4850 0.035 Uiso 1 1 calc R . .
C36 C 0.3808(6) 0.3046(6) 0.46991(16) 0.0279(12) Uani 1 1 d . . .
H36 H 0.4472 0.3064 0.4940 0.033 Uiso 1 1 calc R . .
C37 C 0.4019(6) 0.3990(6) 0.44043(16) 0.0262(12) Uani 1 1 d . . .
H37 H 0.4835 0.4651 0.4444 0.031 Uiso 1 1 calc R . .
C38 C 0.7529(6) 0.9873(6) 0.33572(16) 0.0247(12) Uani 1 1 d . . .
C39 C 0.7410(6) 0.9343(6) 0.29696(16) 0.0267(12) Uani 1 1 d . . .
H39 H 0.6849 0.8529 0.2925 0.032 Uiso 1 1 calc R . .
C40 C 0.8101(7) 0.9992(6) 0.26486(18) 0.0322(13) Uani 1 1 d . . .
H40 H 0.7994 0.9631 0.2384 0.039 Uiso 1 1 calc R . .
C41 C 0.8936(8) 1.1148(7) 0.2710(2) 0.0464(18) Uani 1 1 d . . .
H41 H 0.9416 1.1587 0.2489 0.056 Uiso 1 1 calc R . .
C42 C 0.9080(8) 1.1677(10) 0.30949(18) 0.055(3) Uani 1 1 d . . .
H42 H 0.9666 1.2479 0.3139 0.066 Uiso 1 1 calc R . .
C43 C 0.8371(7) 1.1038(7) 0.34174(18) 0.0373(15) Uani 1 1 d . . .
H43 H 0.8468 1.1409 0.3681 0.045 Uiso 1 1 calc R . .
C44 C 0.7546(6) 0.9576(5) 0.42308(15) 0.0207(11) Uani 1 1 d . . .
C45 C 0.7076(6) 1.0617(6) 0.44720(17) 0.0316(13) Uani 1 1 d . . .
H45 H 0.6178 1.1161 0.4389 0.038 Uiso 1 1 calc R . .
C46 C 0.7912(7) 1.0870(7) 0.48353(18) 0.0387(15) Uani 1 1 d . . .
H46 H 0.7563 1.1567 0.5005 0.046 Uiso 1 1 calc R . .
C47 C 0.9249(7) 1.0112(6) 0.49503(16) 0.0324(14) Uani 1 1 d . . .
H47 H 0.9827 1.0288 0.5198 0.039 Uiso 1 1 calc R . .
C48 C 0.9743(7) 0.9100(6) 0.47041(17) 0.0313(13) Uani 1 1 d . . .
H48 H 1.0675 0.8584 0.4780 0.038 Uiso 1 1 calc R . .
C49 C 0.8893(6) 0.8832(5) 0.43492(15) 0.0221(11) Uani 1 1 d . . .
H49 H 0.9238 0.8125 0.4183 0.027 Uiso 1 1 calc R . .
C50 C 0.4583(6) 1.0189(6) 0.37707(16) 0.0242(12) Uani 1 1 d . . .
H50A H 0.4012 1.0080 0.4028 0.029 Uiso 1 1 calc R . .
H50B H 0.4927 1.1126 0.3749 0.029 Uiso 1 1 calc R . .
C51 C 0.3417(7) 0.9841(6) 0.34160(19) 0.0297(14) Uani 1 1 d . . .
H51A H 0.3780 1.0305 0.3171 0.036 Uiso 1 1 calc R . .
H51B H 0.2308 1.0166 0.3475 0.036 Uiso 1 1 calc R . .
C52 C 0.1276(7) 0.7441(6) 0.34501(19) 0.0331(15) Uani 1 1 d . . .
H52A H 0.0768 0.8093 0.3631 0.040 Uiso 1 1 calc R . .
H52B H 0.0573 0.7376 0.3202 0.040 Uiso 1 1 calc R . .
C53 C 0.1320(6) 0.6092(6) 0.36593(18) 0.0281(14) Uani 1 1 d . . .
H53A H 0.0490 0.5514 0.3525 0.034 Uiso 1 1 calc R . .
H53B H 0.0998 0.6214 0.3943 0.034 Uiso 1 1 calc R . .
C54 C 0.0729(10) 0.7903(11) 0.0262(2) 0.077(3) Uani 1 1 d . . .
H54A H 0.0337 0.8712 0.0392 0.116 Uiso 1 1 calc R . .
H54B H -0.0202 0.7422 0.0140 0.116 Uiso 1 1 calc R . .
H54C H 0.1497 0.8138 0.0052 0.116 Uiso 1 1 calc R . .
C55 C 0.2320(10) 0.5582(9) 0.0428(2) 0.068(2) Uani 1 1 d . . .
H55A H 0.2761 0.5044 0.0652 0.101 Uiso 1 1 calc R . .
H55B H 0.3186 0.5756 0.0236 0.101 Uiso 1 1 calc R . .
H55C H 0.1421 0.5105 0.0290 0.101 Uiso 1 1 calc R . .

loop_
_atom_site_aniso_label
_atom_site_aniso_U_11
_atom_site_aniso_U_22
_atom_site_aniso_U_33
_atom_site_aniso_U_23
_atom_site_aniso_U_13
_atom_site_aniso_U_12
Re 0.01722(9) 0.01801(9) 0.01747(9) 0.00051(13) 0.00076(6) -0.00151(12)
P1 0.0202(6) 0.0199(7) 0.0203(7) -0.0016(6) 0.0025(5) -0.0013(6)
P2 0.0197(6) 0.0215(7) 0.0167(6) 0.0016(6) 0.0009(5) 0.0009(5)
P3 0.0208(6) 0.0201(7) 0.0192(7) 0.0014(6) 0.0008(5) -0.0022(6)
Cl 0.0309(7) 0.0323(8) 0.0207(6) -0.0001(6) 0.0038(5) -0.0028(6)
N1 0.042(3) 0.070(4) 0.023(3) 0.001(3) 0.002(2) 0.000(3)
N2 0.041(3) 0.052(5) 0.032(2) -0.012(3) -0.0017(19) -0.003(3)
B 0.051(4) 0.082(6) 0.026(3) -0.016(6) 0.002(3) 0.015(7)
C1 0.057(4) 0.076(6) 0.030(4) 0.008(4) 0.010(3) 0.005(4)
O1 0.030(2) 0.036(3) 0.035(2) -0.008(2) 0.0078(18) -0.0019(19)
C2 0.050(4) 0.069(6) 0.033(4) 0.005(4) 0.012(3) -0.003(4)
O2 0.026(2) 0.048(3) 0.054(3) 0.019(2) -0.012(2) 0.000(2)
C3 0.046(4) 0.057(5) 0.036(4) 0.005(3) -0.002(3) 0.000(3)
C4 0.046(4) 0.060(5) 0.020(3) 0.007(3) 0.001(3) 0.004(3)
C5 0.043(3) 0.048(4) 0.019(3) 0.001(3) -0.001(3) 0.006(3)
C6 0.044(3) 0.047(3) 0.024(2) -0.003(5) 0.000(2) 0.004(5)
C7 0.036(3) 0.053(5) 0.038(3) -0.010(3) 0.005(3) 0.006(3)
C8 0.043(4) 0.065(5) 0.049(4) -0.011(4) 0.011(3) 0.002(4)
C9 0.046(4) 0.082(6) 0.049(5) -0.023(4) -0.007(3) -0.004(4)
C10 0.080(6) 0.123(9) 0.032(4) 0.000(5) 0.016(4) -0.009(6)
C11 0.113(8) 0.087(8) 0.104(9) 0.020(7) 0.024(7) -0.032(7)
C12 0.069(5) 0.096(8) 0.056(5) 0.013(5) 0.014(4) -0.025(5)
C13 0.058(5) 0.068(6) 0.041(4) -0.001(4) 0.004(3) -0.017(4)
C14 0.044(3) 0.059(6) 0.041(4) 0.002(3) 0.011(3) -0.003(3)
C15 0.107(10) 0.091(9) 0.193(18) -0.038(11) 0.081(10) -0.044(8)
C15A 0.12(5) 0.10(5) 0.13(5) 0.00(3) 0.03(5) 0.00(5)
C16 0.052(5) 0.101(7) 0.073(6) -0.030(5) 0.011(4) -0.025(5)
C17 0.066(5) 0.130(10) 0.054(5) -0.026(6) -0.006(4) -0.026(6)
C18 0.035(3) 0.043(4) 0.022(3) 0.003(3) 0.003(2) 0.002(3)
C19 0.055(4) 0.047(4) 0.025(3) 0.004(3) -0.004(3) 0.017(3)
C20 0.046(3) 0.030(3) 0.024(3) 0.002(3) -0.001(3) 0.015(3)
C21 0.025(3) 0.027(3) 0.016(2) 0.003(2) 0.001(2) -0.005(2)
C22 0.025(2) 0.026(2) 0.021(2) 0.006(4) 0.0032(17) 0.000(4)
C23 0.031(2) 0.030(4) 0.024(2) -0.001(3) 0.0057(19) -0.003(3)
C24 0.020(3) 0.016(3) 0.033(3) -0.002(2) -0.007(2) -0.004(2)
C25 0.022(3) 0.018(3) 0.031(3) -0.002(2) 0.002(2) -0.004(2)
C26 0.028(3) 0.020(3) 0.021(3) 0.003(2) 0.006(2) -0.004(2)
C27 0.034(3) 0.025(3) 0.032(3) 0.003(3) 0.003(2) -0.010(3)
C28 0.059(4) 0.043(4) 0.027(3) 0.000(3) -0.009(3) -0.022(4)
C29 0.080(5) 0.035(4) 0.028(3) -0.003(3) 0.006(3) -0.018(4)
C30 0.070(5) 0.026(4) 0.042(4) -0.003(3) 0.024(3) -0.005(3)
C31 0.042(3) 0.023(3) 0.029(3) 0.000(3) 0.006(3) -0.011(3)
C32 0.021(2) 0.019(3) 0.015(2) -0.001(2) 0.005(2) 0.003(2)
C33 0.036(3) 0.035(4) 0.026(3) 0.005(3) -0.001(2) -0.011(3)
C34 0.037(3) 0.035(4) 0.031(3) 0.005(4) 0.008(2) -0.015(4)
C35 0.036(3) 0.024(4) 0.028(2) 0.008(3) 0.011(2) 0.006(3)
C36 0.030(3) 0.031(3) 0.022(3) 0.004(3) -0.001(2) 0.004(3)
C37 0.028(3) 0.024(3) 0.027(3) 0.004(2) 0.004(2) -0.003(2)
C38 0.021(3) 0.027(3) 0.026(3) 0.006(2) -0.002(2) -0.004(2)
C39 0.030(3) 0.026(3) 0.024(3) 0.004(2) 0.005(2) -0.006(2)
C40 0.037(3) 0.032(4) 0.028(3) 0.003(3) 0.007(2) -0.002(3)
C41 0.043(4) 0.062(5) 0.034(4) 0.023(3) 0.001(3) -0.018(3)
C42 0.065(4) 0.060(7) 0.039(3) 0.014(4) -0.013(3) -0.044(5)
C43 0.046(4) 0.037(4) 0.028(3) 0.003(3) -0.009(3) -0.017(3)
C44 0.024(3) 0.020(3) 0.018(3) 0.001(2) 0.002(2) -0.005(2)
C45 0.025(3) 0.033(3) 0.037(3) -0.013(3) 0.005(2) -0.006(3)
C46 0.037(3) 0.046(4) 0.033(3) -0.012(3) 0.006(3) -0.013(3)
C47 0.032(3) 0.045(4) 0.020(3) -0.002(3) -0.002(2) -0.018(3)
C48 0.029(3) 0.035(3) 0.030(3) 0.009(3) -0.004(2) -0.007(3)
C49 0.019(3) 0.023(3) 0.025(3) -0.001(2) 0.006(2) -0.006(2)
C50 0.025(3) 0.018(3) 0.030(3) -0.003(2) -0.001(2) 0.000(2)
C51 0.037(3) 0.021(3) 0.030(3) -0.002(3) -0.005(3) 0.008(3)
C52 0.024(3) 0.042(4) 0.034(3) 0.009(3) 0.003(3) 0.000(2)
C53 0.016(3) 0.042(4) 0.027(3) -0.001(3) 0.007(2) -0.008(2)
C54 0.074(5) 0.125(9) 0.031(4) 0.004(5) -0.009(4) 0.008(6)
C55 0.070(5) 0.084(7) 0.049(5) -0.018(5) 0.016(4) -0.008(5)

loop_
_atom_type_symbol
_atom_type_description
_atom_type_scat_dispersion_real
_atom_type_scat_dispersion_imag
_atom_type_scat_source
C C 0.0033 0.0016 'International Tables Vol C Tables 4.2.6.8 and 6.1.1.4'
H H 0.0000 0.0000 'International Tables Vol C Tables 4.2.6.8 and 6.1.1.4'
B B 0.0013 0.0007 'International Tables Vol C Tables 4.2.6.8 and 6.1.1.4'
N N 0.0061 0.0033 'International Tables Vol C Tables 4.2.6.8 and 6.1.1.4'
O O 0.0106 0.0060 'International Tables Vol C Tables 4.2.6.8 and 6.1.1.4'
P P 0.1023 0.0942 'International Tables Vol C Tables 4.2.6.8 and 6.1.1.4'
Cl Cl 0.1484 0.1585 'International Tables Vol C Tables 4.2.6.8 and 6.1.1.4'
Re Re -1.0185 7.2310 'International Tables Vol C Tables 4.2.6.8 and 6.1.1.4'

loop_
_geom_angle_atom_site_label_1
_geom_angle_atom_site_label_2
_geom_angle_atom_site_label_3
_geom_angle
P1 Re P2 80.26(5)
P1 Re P3 155.18(5)
P1 Re Cl 81.39(5)
P1 Re C24 99.58(16)
P1 Re C25 98.54(16)
P2 Re P3 80.01(5)
P2 Re Cl 84.53(4)
P2 Re C24 99.00(15)
P2 Re C25 174.70(16)
P3 Re Cl 81.88(5)
P3 Re C24 98.25(15)
P3 Re C25 99.72(16)
Cl Re C24 176.44(16)
Cl Re C25 90.19(16)
C24 Re C25 86.3(2)
Re P1 C38 120.34(19)
Re P1 C44 119.25(18)
Re P1 C50 105.98(18)
C38 P1 C44 104.8(2)
C38 P1 C50 99.8(3)
C44 P1 C50 103.6(2)
Re P2 C21 122.08(18)
Re P2 C51 110.61(18)
Re P2 C52 109.18(19)
C21 P2 C51 102.9(3)
C21 P2 C52 102.5(3)
C51 P2 C52 108.8(3)
Re P3 C26 115.84(18)
Re P3 C32 122.82(17)
Re P3 C53 106.9(2)
C26 P3 C32 102.0(3)
C26 P3 C53 105.4(3)
C32 P3 C53 101.9(2)
B N1 C1 127.5(5)
B N1 C4 125.8(5)
C1 N1 C4 106.5(6)
B N2 C6 125.2(5)
B N2 C9 128.7(5)
C6 N2 C9 106.1(5)
N1 B N2 105.5(5)
N1 B C54 109.5(10)
N1 B C55 108.0(6)
N2 B C54 110.0(6)
N2 B C55 109.0(10)
C54 B C55 114.5(6)
N1 C1 C2 111.3(6)
N1 C1 C10 123.9(7)
C2 C1 C10 124.6(7)
C1 C2 C3 106.1(6)
C1 C2 C12 125.1(7)
C3 C2 C12 128.8(7)
C2 C3 C4 107.3(6)
C2 C3 C13 123.0(7)
C4 C3 C13 129.6(6)
N1 C4 C3 108.8(6)
N1 C4 C5 119.8(6)
C3 C4 C5 131.4(6)
C4 C5 C6 122.5(5)
C4 C5 C18 118.7(5)
C6 C5 C18 118.8(5)
N2 C6 C5 120.6(5)
N2 C6 C7 108.6(6)
C5 C6 C7 130.8(5)
C6 C7 C8 106.1(6)
C6 C7 C14 129.0(6)
C8 C7 C14 124.9(6)
C7 C8 C9 108.2(6)
C7 C8 C16 126.4(7)
C9 C8 C16 125.4(7)
N2 C9 C8 111.0(6)
N2 C9 C17 123.1(7)
C8 C9 C17 125.9(7)
C1 C10 H10A 109.5
C1 C10 H10B 109.5
C1 C10 H10C 109.5
H10A C10 H10B 109.5
H10A C10 H10C 109.5
H10B C10 H10C 109.5
H11A C11 H11B 109.5
H11A C11 H11C 109.5
H11A C11 C12 109.5
H11B C11 H11C 109.5
H11B C11 C12 109.5
H11C C11 C12 109.5
C2 C12 C11 111.1(8)
C2 C12 H12A 109.4
C2 C12 H12B 109.4
C11 C12 H12A 109.4
C11 C12 H12B 109.4
H12A C12 H12B 108.0
C3 C13 H13A 109.5
C3 C13 H13B 109.5
C3 C13 H13C 109.5
H13A C13 H13B 109.5
H13A C13 H13C 109.5
H13B C13 H13C 109.5
C7 C14 H14A 109.5
C7 C14 H14B 109.5
C7 C14 H14C 109.5
H14A C14 H14B 109.5
H14A C14 H14C 109.5
H14B C14 H14C 109.5
H15A C15 H15B 109.5
H15A C15 H15C 109.5
H15A C15 C16 109.5
H15B C15 H15C 109.5
H15B C15 C16 109.5
H15C C15 C16 109.5
H15D C15A H15E 109.5
H15D C15A H15F 109.5
H15D C15A C16 109.5
H15E C15A H15F 109.5
H15E C15A C16 109.5
H15F C15A C16 109.5
C8 C16 C15 114.9(8)
C8 C16 C15A 114.9(19)
C8 C16 H16A 108.5
C8 C16 H16B 108.5
C8 C16 H16C 108.5
C8 C16 H16D 108.5
C15 C16 H16A 108.5
C15 C16 H16B 108.5
C15A C16 H16C 108.5
C15A C16 H16D 108.5
H16A C16 H16B 107.5
H16C C16 H16D 107.5
C9 C17 H17A 109.5
C9 C17 H17B 109.5
C9 C17 H17C 109.5
H17A C17 H17B 109.5
H17A C17 H17C 109.5
H17B C17 H17C 109.5
C5 C18 C19 121.2(6)
C5 C18 C23 120.1(6)
C19 C18 C23 118.7(6)
C18 C19 H19 119.7
C18 C19 C20 120.6(6)
H19 C19 C20 119.7
C19 C20 H20 119.6
C19 C20 C21 120.7(6)
H20 C20 C21 119.6
P2 C21 C20 120.7(4)
P2 C21 C22 119.8(4)
C20 C21 C22 119.0(5)
C21 C22 H22 120.3
C21 C22 C23 119.3(7)
H22 C22 C23 120.3
C18 C23 C22 121.6(7)
C18 C23 H23 119.2
C22 C23 H23 119.2
Re C24 O1 177.3(5)
Re C25 O2 178.0(5)
P3 C26 C27 123.7(4)
P3 C26 C31 118.1(4)
C27 C26 C31 118.0(5)
C26 C27 H27 119.8
C26 C27 C28 120.4(6)
H27 C27 C28 119.8
C27 C28 H28 119.6
C27 C28 C29 120.8(6)
H28 C28 C29 119.6
C28 C29 H29 120.1
C28 C29 C30 119.8(6)
H29 C29 C30 120.1
C29 C30 H30 120.3
C29 C30 C31 119.5(7)
H30 C30 C31 120.3
C26 C31 C30 121.5(6)
C26 C31 H31 119.3
C30 C31 H31 119.3
P3 C32 C33 120.2(4)
P3 C32 C37 121.7(4)
C33 C32 C37 118.0(5)
C32 C33 H33 119.8
C32 C33 C34 120.5(5)
H33 C33 C34 119.8
C33 C34 H34 120.5
C33 C34 C35 119.0(7)
H34 C34 C35 120.5
C34 C35 H35 119.4
C34 C35 C36 121.3(6)
H35 C35 C36 119.4
C35 C36 H36 120.0
C35 C36 C37 120.0(5)
H36 C36 C37 120.0
C32 C37 C36 121.2(5)
C32 C37 H37 119.4
C36 C37 H37 119.4
P1 C38 C39 120.0(4)
P1 C38 C43 120.8(4)
C39 C38 C43 118.9(5)
C38 C39 H39 119.8
C38 C39 C40 120.5(5)
H39 C39 C40 119.8
C39 C40 H40 119.8
C39 C40 C41 120.4(6)
H40 C40 C41 119.8
C40 C41 H41 120.2
C40 C41 C42 119.7(6)
H41 C41 C42 120.2
C41 C42 H42 119.9
C41 C42 C43 120.2(7)
H42 C42 C43 119.9
C38 C43 C42 120.3(6)
C38 C43 H43 119.8
C42 C43 H43 119.8
P1 C44 C45 122.5(4)
P1 C44 C49 118.5(4)
C45 C44 C49 119.0(5)
C44 C45 H45 119.9
C44 C45 C46 120.1(6)
H45 C45 C46 119.9
C45 C46 H46 119.9
C45 C46 C47 120.1(6)
H46 C46 C47 119.9
C46 C47 H47 120.2
C46 C47 C48 119.6(5)
H47 C47 C48 120.2
C47 C48 H48 119.9
C47 C48 C49 120.2(5)
H48 C48 C49 119.9
C44 C49 C48 120.9(5)
C44 C49 H49 119.5
C48 C49 H49 119.5
P1 C50 H50A 109.6
P1 C50 H50B 109.6
P1 C50 C51 110.2(4)
H50A C50 H50B 108.1
H50A C50 C51 109.6
H50B C50 C51 109.6
P2 C51 C50 113.1(4)
P2 C51 H51A 109.0
P2 C51 H51B 109.0
C50 C51 H51A 109.0
C50 C51 H51B 109.0
H51A C51 H51B 107.8
P2 C52 H52A 108.8
P2 C52 H52B 108.8
P2 C52 C53 113.8(4)
H52A C52 H52B 107.7
H52A C52 C53 108.8
H52B C52 C53 108.8
P3 C53 C52 115.5(4)
P3 C53 H53A 108.4
P3 C53 H53B 108.4
C52 C53 H53A 108.4
C52 C53 H53B 108.4
H53A C53 H53B 107.5
B C54 H54A 109.5
B C54 H54B 109.5
B C54 H54C 109.5
H54A C54 H54B 109.5
H54A C54 H54C 109.5
H54B C54 H54C 109.5
B C55 H55A 109.5
B C55 H55B 109.5
B C55 H55C 109.5
H55A C55 H55B 109.5
H55A C55 H55C 109.5
H55B C55 H55C 109.5

loop_
_geom_bond_atom_site_label_1
_geom_bond_atom_site_label_2
_geom_bond_distance
Re P1 2.3890(14)
Re P2 2.4068(13)
Re P3 2.3877(13)
Re Cl 2.5220(13)
Re C24 1.904(6)
Re C25 1.943(5)
P1 C38 1.842(6)
P1 C44 1.825(5)
P1 C50 1.850(5)
P2 C21 1.827(5)
P2 C51 1.833(6)
P2 C52 1.849(6)
P3 C26 1.817(6)
P3 C32 1.807(5)
P3 C53 1.851(6)
N1 B 1.572(11)
N1 C1 1.334(9)
N1 C4 1.401(7)
N2 B 1.591(9)
N2 C6 1.402(6)
N2 C9 1.353(9)
B C54 1.630(13)
B C55 1.613(15)
C1 C2 1.407(10)
C1 C10 1.516(9)
O1 C24 1.128(6)
C2 C3 1.386(9)
C2 C12 1.474(10)
O2 C25 1.138(6)
C3 C4 1.401(9)
C3 C13 1.514(9)
C4 C5 1.408(9)
C5 C6 1.379(9)
C5 C18 1.485(8)
C6 C7 1.432(9)
C7 C8 1.371(9)
C7 C14 1.491(9)
C8 C9 1.388(10)
C8 C16 1.519(11)
C9 C17 1.518(10)
C10 H10A 0.980
C10 H10B 0.980
C10 H10C 0.980
C11 H11A 0.980
C11 H11B 0.980
C11 H11C 0.980
C11 C12 1.538(14)
C12 H12A 0.990
C12 H12B 0.990
C13 H13A 0.980
C13 H13B 0.980
C13 H13C 0.980
C14 H14A 0.980
C14 H14B 0.980
C14 H14C 0.980
C15 H15A 0.980
C15 H15B 0.980
C15 H15C 0.980
C15 C16 1.497(16)
C15A H15D 0.980
C15A H15E 0.980
C15A H15F 0.980
C15A C16 1.50(2)
C16 H16A 0.990
C16 H16B 0.990
C16 H16C 0.990
C16 H16D 0.990
C17 H17A 0.980
C17 H17B 0.980
C17 H17C 0.980
C18 C19 1.392(9)
C18 C23 1.380(9)
C19 H19 0.950
C19 C20 1.371(8)
C20 H20 0.950
C20 C21 1.396(8)
C21 C22 1.400(9)
C22 H22 0.950
C22 C23 1.384(6)
C23 H23 0.950
C26 C27 1.398(7)
C26 C31 1.364(8)
C27 H27 0.950
C27 C28 1.386(8)
C28 H28 0.950
C28 C29 1.373(10)
C29 H29 0.950
C29 C30 1.362(9)
C30 H30 0.950
C30 C31 1.414(9)
C31 H31 0.950
C32 C33 1.398(8)
C32 C37 1.390(7)
C33 H33 0.950
C33 C34 1.403(10)
C34 H34 0.950
C34 C35 1.373(7)
C35 H35 0.950
C35 C36 1.362(9)
C36 H36 0.950
C36 C37 1.378(8)
C37 H37 0.950
C38 C39 1.390(8)
C38 C43 1.375(8)
C39 H39 0.950
C39 C40 1.384(8)
C40 H40 0.950
C40 C41 1.363(9)
C41 H41 0.950
C41 C42 1.383(9)
C42 H42 0.950
C42 C43 1.389(9)
C43 H43 0.950
C44 C45 1.381(8)
C44 C49 1.379(7)
C45 H45 0.950
C45 C46 1.388(8)
C46 H46 0.950
C46 C47 1.378(9)
C47 H47 0.950
C47 C48 1.375(9)
C48 H48 0.950
C48 C49 1.372(7)
C49 H49 0.950
C50 H50A 0.990
C50 H50B 0.990
C50 C51 1.529(7)
C51 H51A 0.990
C51 H51B 0.990
C52 H52A 0.990
C52 H52B 0.990
C52 C53 1.527(8)
C53 H53A 0.990
C53 H53B 0.990
C54 H54A 0.980
C54 H54B 0.980
C54 H54C 0.980
C55 H55A 0.980
C55 H55B 0.980
C55 H55C 0.980

loop_
_platon_squeeze_void_nr
_platon_squeeze_void_average_x
_platon_squeeze_void_average_y
_platon_squeeze_void_average_z
_platon_squeeze_void_volume
_platon_squeeze_void_count_electrons
_platon_squeeze_void_content
1 0.156 0.209 0.115 146 22 ' '
2 -0.156 0.709 0.885 146 22 ' '
